data_4135497
loop_
_publ_author_name
'Liu, Jianguo'
'Song, Heng'
'Wang, Tianlin'
'Jia, Jiong'
'Tong, Qing-Xiao'
'Tung, Chen-Ho'
'Wang, Wenguang'

_publ_section_title
;
 Iron-Catalyzed Regiodivergent Hydrostannation of Alkynes: Intermediacy of
 Fe(IV)--H versus Fe(II)--Vinylidene
;
_journal_name_full 'Journal of the American Chemical Society'
_journal_paper_doi 10.1021/jacs.0c11448
_journal_year 2020
_chemical_formula_moiety 'C40 H51 Fe2 O P'
_chemical_formula_sum 'C40 H51 Fe2 O P'
_chemical_formula_weight 690.47
_space_group_crystal_system triclinic
_space_group_IT_number 2
_space_group_name_Hall '-P 1'
_space_group_name_H-M_alt 'P -1'
_atom_sites_solution_hydrogens geom
_audit_creation_date 2020-09-28
_audit_creation_method
;
Olex2 1.2
(compiled 2018.05.29 svn.r3508 for OlexSys, GUI svn.r5506)
;
_cell_angle_alpha 99.047(3)
_cell_angle_beta 101.930(3)
_cell_angle_gamma 92.236(3)
_cell_formula_units_Z 2
_cell_length_a 10.3227(4)
_cell_length_b 12.8127(5)
_cell_length_c 13.4047(5)
_cell_measurement_reflns_used 7360
_cell_measurement_temperature 172.99(10)
_cell_measurement_theta_max 76.1080
_cell_measurement_theta_min 3.4110
_cell_volume 1708.36(12)
_computing_cell_refinement 'CrysAlisPro 1.171.40.25a (Rigaku OD, 2018)'
_computing_data_collection 'CrysAlisPro 1.171.40.25a (Rigaku OD, 2018)'
_computing_data_reduction 'CrysAlisPro 1.171.40.25a (Rigaku OD, 2018)'
_computing_molecular_graphics 'Olex2 (Dolomanov et al., 2009)'
_computing_publication_material 'Olex2 (Dolomanov et al., 2009)'
_computing_structure_refinement 'ShelXL (Sheldrick, 2015)'
_computing_structure_solution 'ShelXT (Sheldrick, 2015)'
_diffrn_ambient_environment N~2~
_diffrn_ambient_temperature 172.99(10)
_diffrn_detector 'CCD plate'
_diffrn_detector_area_resol_mean 10.0000
_diffrn_detector_type HyPix
_diffrn_measured_fraction_theta_full 0.971
_diffrn_measured_fraction_theta_max 0.985
_diffrn_measurement_details
;
List of Runs (angles in degrees, time in seconds):

  # Type    Start    End  Width  t~exp~   \w     \q     \k     \f   Frames
--------------------------------------------------------------------------
  1  \w     24.00  60.00   1.00    0.10    --   48.45-113.00 -21.00   36
  2  \w    -76.00 -34.00   1.00    0.25    --  -86.25 113.00  70.00   42
  3  \w   -116.00 -83.00   1.00    0.25    --  -86.25-113.00 -21.00   33
  4  \w     86.00 112.00   1.00    0.25    --  106.49-113.00 -21.00   26
  5  \w     53.00  79.00   1.00    0.25    --  106.49-113.00 -21.00   26
  6  \w    100.00 125.00   1.00    0.25    --  106.49 113.00  70.00   25
  7  \w   -118.00 -70.00   1.00    0.10    --  -48.45-125.00  30.00   48
  8  \w    -83.00  -3.00   1.00    0.10    --  -48.45 113.00  70.00   80
  9  \w     37.00  63.00   1.00    0.10    --   48.45 -57.00 -60.00   26
 10  \w    -10.00  33.00   1.00    0.10    --   48.45 -57.00 -60.00   43
 11  \w    -24.00  61.00   1.00    0.10    --   48.45 -37.00  60.00   85
 12  \w    -19.00  58.00   1.00    0.10    --   48.45 -57.00-150.00   77
 13  \w   -100.00 -13.00   1.00    0.25    --  -86.25  15.00 -60.00   87
 14  \w     35.00 106.00   1.00    0.25    --  106.49 -94.00-150.00   71
 15  \w     34.00 107.00   1.00    0.25    --  106.49 -94.00 -60.00   73
 16  \w     35.00 107.00   1.00    0.25    --  106.49 -94.00 150.00   72
 17  \w     35.00 108.00   1.00    0.25    --  106.49 -94.00  90.00   73
 18  \w     98.00 177.00   1.00    0.25    --  106.49  30.00-180.00   79
 19  \w     34.00 129.00   1.00    0.25    --  106.49 -77.00 -30.00   95
 20  \w     93.00 178.00   1.00    0.25    --  106.49  15.00 120.00   85
 21  \w     85.00 176.00   1.00    0.25    --  106.49  77.00  30.00   91
;
_diffrn_measurement_device 'four-circle diffractometer'
_diffrn_measurement_device_type 'XtaLAB Synergy, Dualflex, HyPix'
_diffrn_measurement_method '\w scans'
_diffrn_orient_matrix_type 'CrysAlisPro convention (1999,Acta A55,543-557)'
_diffrn_orient_matrix_UB_11 0.0447649000
_diffrn_orient_matrix_UB_12 -0.0326558000
_diffrn_orient_matrix_UB_13 0.1069386000
_diffrn_orient_matrix_UB_21 -0.0758465000
_diffrn_orient_matrix_UB_22 0.0891155000
_diffrn_orient_matrix_UB_23 0.0477376000
_diffrn_orient_matrix_UB_31 -0.1250535000
_diffrn_orient_matrix_UB_32 -0.0767926000
_diffrn_orient_matrix_UB_33 -0.0221155000
_diffrn_radiation_monochromator mirror
_diffrn_radiation_probe x-ray
_diffrn_radiation_type CuK\a
_diffrn_radiation_wavelength 1.54184
_diffrn_reflns_av_R_equivalents 0.0443
_diffrn_reflns_av_unetI/netI 0.0514
_diffrn_reflns_Laue_measured_fraction_full 0.971
_diffrn_reflns_Laue_measured_fraction_max 0.985
_diffrn_reflns_limit_h_max 11
_diffrn_reflns_limit_h_min -12
_diffrn_reflns_limit_k_max 15
_diffrn_reflns_limit_k_min -15
_diffrn_reflns_limit_l_max 15
_diffrn_reflns_limit_l_min -15
_diffrn_reflns_number 14961
_diffrn_reflns_point_group_measured_fraction_full 0.971
_diffrn_reflns_point_group_measured_fraction_max 0.985
_diffrn_reflns_theta_full 67.684
_diffrn_reflns_theta_max 67.072
_diffrn_reflns_theta_min 3.419
_diffrn_source 'micro-focus sealed X-ray tube'
_diffrn_source_type 'PhotonJet (Cu) X-ray Source'
_exptl_absorpt_coefficient_mu 7.471
_exptl_absorpt_correction_T_max 1.00000
_exptl_absorpt_correction_T_min 0.50793
_exptl_absorpt_correction_type multi-scan
_exptl_absorpt_process_details
;
CrysAlisPro 1.171.40.25a (Rigaku Oxford Diffraction, 2018)
Empirical absorption correction using spherical harmonics,
 implemented in SCALE3 ABSPACK scaling algorithm.
;
_exptl_crystal_colour 'metallic dark brown'
_exptl_crystal_density_diffrn 1.342
_exptl_crystal_description block
_exptl_crystal_F_000 732
_exptl_crystal_size_max 0.09
_exptl_crystal_size_mid 0.05
_exptl_crystal_size_min 0.02
_refine_diff_density_max 0.277
_refine_diff_density_min -0.519
_refine_diff_density_rms 0.069
_refine_ls_extinction_method none
_refine_ls_goodness_of_fit_ref 1.046
_refine_ls_hydrogen_treatment constr
_refine_ls_matrix_type full
_refine_ls_number_parameters 402
_refine_ls_number_reflns 6001
_refine_ls_number_restraints 0
_refine_ls_restrained_S_all 1.046
_refine_ls_R_factor_all 0.0522
_refine_ls_R_factor_gt 0.0384
_refine_ls_shift/su_max 0.001
_refine_ls_shift/su_mean 0.000
_refine_ls_structure_factor_coef Fsqd
_refine_ls_weighting_details 'w=1/[\s^2^(Fo^2^)+(0.0333P)^2^+1.4833P] where P=(Fo^2^+2Fc^2^)/3'
_refine_ls_weighting_scheme calc
_refine_ls_wR_factor_gt 0.0866
_refine_ls_wR_factor_ref 0.0967
_reflns_Friedel_coverage 0.000
_reflns_number_gt 5129
_reflns_number_total 6001
_reflns_threshold_expression 'I > 2\s(I)'
_cod_data_source_file ja0c11448_si_002.cif
_cod_data_source_block 10
_cod_original_cell_volume 1708.35(12)
_cod_database_code 4135497
_shelxl_version_number 2013-4
_chemical_oxdiff_formula FePOC
_shelx_space_group_comment
;
The symmetry employed for this shelxl refinement is uniquely defined
by the following loop, which should always be used as a source of
symmetry information in preference to the above space-group names.
They are only intended as comments.
;
_reflns_odcompleteness_completeness 98.72
_reflns_odcompleteness_iscentric 1
_reflns_odcompleteness_theta 66.97
_olex2_refinement_description
;
1. Fixed Uiso
 At 1.2 times of:
  All C(H) groups, All C(H,H) groups
 At 1.5 times of:
  All C(H,H,H) groups
2.a Ternary CH refined with riding coordinates:
 C17(H17), C23(H23)
2.b Secondary CH2 refined with riding coordinates:
 C18(H18A,H18B), C19(H19A,H19B), C20(H20A,H20B), C21(H21A,H21B), C22(H22A,
 H22B), C24(H24A,H24B), C25(H25A,H25B), C26(H26A,H26B), C27(H27A,H27B),
 C28(H28A,H28B)
2.c Aromatic/amide H refined with riding coordinates:
 C12(H12), C13(H13), C14(H14), C15(H15), C30(H30), C32(H32), C33(H33),
 C34(H34), C35(H35), C36(H36), C37(H37), C38(H38), C39(H39), C40(H40)
2.d Idealised Me refined as rotating group:
 C6(H6A,H6B,H6C), C7(H7A,H7B,H7C), C8(H8A,H8B,H8C), C9(H9A,H9B,H9C), C10(H10A,
 H10B,H10C)
;
_olex2_submission_special_instructions 'No special instructions were received'
_oxdiff_exptl_absorpt_empirical_details
;
Empirical correction (ABSPACK) includes:
- Absorption correction using spherical harmonics
- Frame scaling
;
_oxdiff_exptl_absorpt_empirical_full_max 1.379
_oxdiff_exptl_absorpt_empirical_full_min 0.738

loop_
_space_group_symop_operation_xyz
'x, y, z'
'-x, -y, -z'

loop_
_atom_site_label
_atom_site_type_symbol
_atom_site_fract_x
_atom_site_fract_y
_atom_site_fract_z
_atom_site_U_iso_or_equiv
_atom_site_adp_type
_atom_site_occupancy
_atom_site_site_symmetry_order
_atom_site_calc_flag
_atom_site_refinement_flags_posn
_atom_site_refinement_flags_adp
_atom_site_refinement_flags_occupancy
_atom_site_disorder_assembly
_atom_site_disorder_group
Fe1 Fe 0.17391(4) 0.70998(3) 0.79444(3) 0.01943(11) Uani 1 1 d . . . . .
Fe2 Fe 0.07299(4) 0.79711(3) 0.39879(3) 0.02494(12) Uani 1 1 d . . . . .
P1 P 0.38728(6) 0.68127(5) 0.79847(5) 0.02059(15) Uani 1 1 d . . . . .
O1 O 0.23348(18) 0.85332(14) 0.77593(14) 0.0256(4) Uani 1 1 d . . . . .
C1 C 0.1106(3) 0.7812(2) 0.9342(2) 0.0288(6) Uani 1 1 d . . . . .
C2 C 0.0063(3) 0.7700(2) 0.8426(2) 0.0295(6) Uani 1 1 d . . . . .
C3 C -0.0201(3) 0.6605(2) 0.8026(2) 0.0281(6) Uani 1 1 d . . . . .
C4 C 0.0718(3) 0.6045(2) 0.8649(2) 0.0248(6) Uani 1 1 d . . . . .
C5 C 0.1505(3) 0.6797(2) 0.9473(2) 0.0259(6) Uani 1 1 d . . . . .
C6 C 0.1625(4) 0.8854(3) 1.0014(3) 0.0494(9) Uani 1 1 d . . . . .
H6A H 0.2308 0.8739 1.0583 0.074 Uiso 1 1 calc GR . . . .
H6B H 0.0914 0.9183 1.0274 0.074 Uiso 1 1 calc GR . . . .
H6C H 0.1984 0.9306 0.9615 0.074 Uiso 1 1 calc GR . . . .
C7 C -0.0635(4) 0.8598(3) 0.8019(3) 0.0473(9) Uani 1 1 d . . . . .
H7A H 0.0003 0.9175 0.8054 0.071 Uiso 1 1 calc GR . . . .
H7B H -0.1263 0.8828 0.8430 0.071 Uiso 1 1 calc GR . . . .
H7C H -0.1092 0.8367 0.7314 0.071 Uiso 1 1 calc GR . . . .
C8 C -0.1307(3) 0.6106(3) 0.7141(2) 0.0410(8) Uani 1 1 d . . . . .
H8A H -0.1525 0.6593 0.6666 0.062 Uiso 1 1 calc GR . . . .
H8B H -0.2074 0.5936 0.7402 0.062 Uiso 1 1 calc GR . . . .
H8C H -0.1028 0.5470 0.6790 0.062 Uiso 1 1 calc GR . . . .
C9 C 0.0700(3) 0.4870(2) 0.8589(3) 0.0389(7) Uani 1 1 d . . . . .
H9A H 0.0266 0.4530 0.7904 0.058 Uiso 1 1 calc GR . . . .
H9B H 0.0227 0.4661 0.9080 0.058 Uiso 1 1 calc GR . . . .
H9C H 0.1594 0.4665 0.8743 0.058 Uiso 1 1 calc GR . . . .
C10 C 0.2481(3) 0.6516(3) 1.0360(2) 0.0420(8) Uani 1 1 d . . . . .
H10A H 0.2982 0.5954 1.0111 0.063 Uiso 1 1 calc GR . . . .
H10B H 0.2017 0.6288 1.0848 0.063 Uiso 1 1 calc GR . . . .
H10C H 0.3073 0.7125 1.0692 0.063 Uiso 1 1 calc GR . . . .
C11 C 0.3363(3) 0.8629(2) 0.73248(19) 0.0225(5) Uani 1 1 d . . . . .
C12 C 0.3635(3) 0.9549(2) 0.6927(2) 0.0296(6) Uani 1 1 d . . . . .
H12 H 0.3068 1.0095 0.6949 0.036 Uiso 1 1 calc R . . . .
C13 C 0.4736(3) 0.9647(2) 0.6505(2) 0.0363(7) Uani 1 1 d . . . . .
H13 H 0.4910 1.0267 0.6262 0.044 Uiso 1 1 calc R . . . .
C14 C 0.5592(3) 0.8839(2) 0.6435(2) 0.0354(7) Uani 1 1 d . . . . .
H14 H 0.6318 0.8909 0.6133 0.043 Uiso 1 1 calc R . . . .
C15 C 0.5342(3) 0.7927(2) 0.6824(2) 0.0301(6) Uani 1 1 d . . . . .
H15 H 0.5910 0.7383 0.6788 0.036 Uiso 1 1 calc R . . . .
C16 C 0.4248(3) 0.7820(2) 0.72688(19) 0.0233(5) Uani 1 1 d . . . . .
C17 C 0.5129(3) 0.7174(2) 0.9242(2) 0.0253(6) Uani 1 1 d . . . . .
H17 H 0.4848 0.6777 0.9738 0.030 Uiso 1 1 calc R . . . .
C18 C 0.5096(3) 0.8355(2) 0.9657(2) 0.0329(7) Uani 1 1 d . . . . .
H18A H 0.5334 0.8768 0.9166 0.040 Uiso 1 1 calc R . . . .
H18B H 0.4200 0.8501 0.9725 0.040 Uiso 1 1 calc R . . . .
C19 C 0.6047(3) 0.8695(3) 1.0706(2) 0.0397(7) Uani 1 1 d . . . . .
H19A H 0.6029 0.9451 1.0925 0.048 Uiso 1 1 calc R . . . .
H19B H 0.5756 0.8336 1.1215 0.048 Uiso 1 1 calc R . . . .
C20 C 0.7456(3) 0.8435(3) 1.0654(3) 0.0417(8) Uani 1 1 d . . . . .
H20A H 0.8026 0.8616 1.1339 0.050 Uiso 1 1 calc R . . . .
H20B H 0.7786 0.8854 1.0204 0.050 Uiso 1 1 calc R . . . .
C21 C 0.7498(3) 0.7262(3) 1.0247(2) 0.0382(7) Uani 1 1 d . . . . .
H21A H 0.7261 0.6850 1.0739 0.046 Uiso 1 1 calc R . . . .
H21B H 0.8396 0.7120 1.0183 0.046 Uiso 1 1 calc R . . . .
C22 C 0.6553(3) 0.6913(2) 0.9196(2) 0.0313(6) Uani 1 1 d . . . . .
H22A H 0.6574 0.6155 0.8983 0.038 Uiso 1 1 calc R . . . .
H22B H 0.6845 0.7267 0.8684 0.038 Uiso 1 1 calc R . . . .
C23 C 0.4431(3) 0.5563(2) 0.7390(2) 0.0226(5) Uani 1 1 d . . . . .
H23 H 0.5383 0.5690 0.7425 0.027 Uiso 1 1 calc R . . . .
C24 C 0.4285(3) 0.4659(2) 0.7988(2) 0.0309(6) Uani 1 1 d . . . . .
H24A H 0.3351 0.4476 0.7940 0.037 Uiso 1 1 calc R . . . .
H24B H 0.4702 0.4886 0.8712 0.037 Uiso 1 1 calc R . . . .
C25 C 0.4933(3) 0.3686(2) 0.7547(3) 0.0362(7) Uani 1 1 d . . . . .
H25A H 0.5884 0.3850 0.7668 0.043 Uiso 1 1 calc R . . . .
H25B H 0.4784 0.3107 0.7907 0.043 Uiso 1 1 calc R . . . .
C26 C 0.4384(3) 0.3337(2) 0.6396(3) 0.0360(7) Uani 1 1 d . . . . .
H26A H 0.3467 0.3064 0.6283 0.043 Uiso 1 1 calc R . . . .
H26B H 0.4884 0.2770 0.6135 0.043 Uiso 1 1 calc R . . . .
C27 C 0.4459(3) 0.4247(2) 0.5801(2) 0.0335(7) Uani 1 1 d . . . . .
H27A H 0.4035 0.4013 0.5080 0.040 Uiso 1 1 calc R . . . .
H27B H 0.5382 0.4460 0.5837 0.040 Uiso 1 1 calc R . . . .
C28 C 0.3778(3) 0.5196(2) 0.6244(2) 0.0296(6) Uani 1 1 d . . . . .
H28A H 0.2842 0.4998 0.6174 0.035 Uiso 1 1 calc R . . . .
H28B H 0.3851 0.5771 0.5862 0.035 Uiso 1 1 calc R . . . .
C29 C 0.1329(2) 0.6643(2) 0.6625(2) 0.0223(5) Uani 1 1 d . . . . .
C30 C 0.0870(2) 0.6422(2) 0.5611(2) 0.0227(5) Uani 1 1 d . . . . .
H30 H 0.1044 0.5777 0.5257 0.027 Uiso 1 1 calc R . . . .
C31 C 0.0103(2) 0.7146(2) 0.5024(2) 0.0236(6) Uani 1 1 d . . . . .
C32 C 0.0051(3) 0.8260(2) 0.5329(2) 0.0308(6) Uani 1 1 d . . . . .
H32 H 0.0501 0.8664 0.5951 0.037 Uiso 1 1 calc R . . . .
C33 C -0.0809(3) 0.8648(3) 0.4512(3) 0.0417(8) Uani 1 1 d . . . . .
H33 H -0.1031 0.9345 0.4515 0.050 Uiso 1 1 calc R . . . .
C34 C -0.1264(3) 0.7787(3) 0.3700(3) 0.0443(9) Uani 1 1 d . . . . .
H34 H -0.1825 0.7822 0.3068 0.053 Uiso 1 1 calc R . . . .
C35 C -0.0721(3) 0.6859(3) 0.4009(2) 0.0332(7) Uani 1 1 d . . . . .
H35 H -0.0874 0.6181 0.3620 0.040 Uiso 1 1 calc R . . . .
C36 C 0.2401(3) 0.8935(3) 0.4135(3) 0.0404(8) Uani 1 1 d . . . . .
H36 H 0.2697 0.9526 0.4644 0.049 Uiso 1 1 calc R . . . .
C37 C 0.1543(3) 0.8933(3) 0.3164(3) 0.0485(9) Uani 1 1 d . . . . .
H37 H 0.1179 0.9523 0.2923 0.058 Uiso 1 1 calc R . . . .
C38 C 0.1335(3) 0.7878(3) 0.2625(3) 0.0455(8) Uani 1 1 d . . . . .
H38 H 0.0807 0.7646 0.1970 0.055 Uiso 1 1 calc R . . . .
C39 C 0.2078(3) 0.7242(3) 0.3266(3) 0.0440(8) Uani 1 1 d . . . . .
H39 H 0.2132 0.6514 0.3105 0.053 Uiso 1 1 calc R . . . .
C40 C 0.2727(3) 0.7901(3) 0.4197(3) 0.0405(8) Uani 1 1 d . . . . .
H40 H 0.3277 0.7681 0.4755 0.049 Uiso 1 1 calc R . . . .

loop_
_atom_site_aniso_label
_atom_site_aniso_U_11
_atom_site_aniso_U_22
_atom_site_aniso_U_33
_atom_site_aniso_U_23
_atom_site_aniso_U_13
_atom_site_aniso_U_12
Fe1 0.0251(2) 0.0186(2) 0.0179(2) 0.00574(15) 0.00912(16) 0.00764(16)
Fe2 0.0223(2) 0.0315(2) 0.0242(2) 0.01209(18) 0.00627(17) 0.00414(17)
P1 0.0246(3) 0.0204(3) 0.0197(3) 0.0067(3) 0.0079(3) 0.0062(3)
O1 0.0332(10) 0.0218(9) 0.0259(10) 0.0082(8) 0.0116(8) 0.0075(8)
C1 0.0427(16) 0.0233(14) 0.0264(14) 0.0035(11) 0.0217(13) 0.0013(12)
C2 0.0362(15) 0.0287(15) 0.0326(15) 0.0112(12) 0.0217(13) 0.0115(12)
C3 0.0238(14) 0.0360(16) 0.0281(14) 0.0054(12) 0.0134(12) 0.0058(12)
C4 0.0310(14) 0.0216(13) 0.0275(14) 0.0066(11) 0.0162(12) 0.0080(11)
C5 0.0315(14) 0.0320(15) 0.0205(13) 0.0115(11) 0.0135(11) 0.0057(12)
C6 0.073(2) 0.0335(18) 0.046(2) -0.0093(15) 0.0343(19) -0.0017(16)
C7 0.057(2) 0.0442(19) 0.060(2) 0.0292(17) 0.0351(18) 0.0342(16)
C8 0.0292(16) 0.059(2) 0.0371(17) 0.0083(15) 0.0123(14) 0.0032(15)
C9 0.0497(19) 0.0249(15) 0.051(2) 0.0085(14) 0.0295(16) 0.0060(13)
C10 0.0398(17) 0.066(2) 0.0263(16) 0.0226(15) 0.0105(14) 0.0033(16)
C11 0.0282(14) 0.0203(13) 0.0171(12) 0.0029(10) 0.0012(11) -0.0001(11)
C12 0.0377(16) 0.0232(14) 0.0269(14) 0.0076(11) 0.0019(12) 0.0026(12)
C13 0.0397(17) 0.0340(17) 0.0350(17) 0.0159(13) 0.0023(14) -0.0116(13)
C14 0.0320(16) 0.0421(18) 0.0375(17) 0.0176(14) 0.0114(13) 0.0007(13)
C15 0.0276(14) 0.0371(16) 0.0280(15) 0.0111(12) 0.0074(12) 0.0037(12)
C16 0.0272(14) 0.0256(14) 0.0181(12) 0.0072(11) 0.0044(11) 0.0029(11)
C17 0.0307(14) 0.0239(14) 0.0228(13) 0.0065(11) 0.0065(11) 0.0044(11)
C18 0.0436(17) 0.0277(15) 0.0262(15) 0.0042(12) 0.0043(13) 0.0060(13)
C19 0.059(2) 0.0296(16) 0.0260(15) 0.0037(12) 0.0010(14) 0.0029(14)
C20 0.051(2) 0.0346(17) 0.0333(17) 0.0105(14) -0.0065(15) -0.0071(14)
C21 0.0353(17) 0.0378(17) 0.0394(17) 0.0126(14) -0.0012(14) 0.0035(13)
C22 0.0285(15) 0.0317(16) 0.0331(16) 0.0062(12) 0.0041(12) 0.0039(12)
C23 0.0225(13) 0.0245(13) 0.0230(13) 0.0064(11) 0.0077(11) 0.0071(10)
C24 0.0399(16) 0.0269(15) 0.0326(16) 0.0122(12) 0.0158(13) 0.0106(12)
C25 0.0407(17) 0.0275(15) 0.0484(19) 0.0130(14) 0.0210(15) 0.0120(13)
C26 0.0285(15) 0.0258(15) 0.055(2) 0.0002(14) 0.0159(14) 0.0073(12)
C27 0.0370(16) 0.0330(16) 0.0301(15) 0.0003(13) 0.0087(13) 0.0107(13)
C28 0.0347(15) 0.0291(15) 0.0266(15) 0.0040(12) 0.0092(12) 0.0122(12)
C29 0.0235(13) 0.0206(13) 0.0280(14) 0.0101(11) 0.0118(11) 0.0079(10)
C30 0.0253(13) 0.0229(13) 0.0223(13) 0.0062(11) 0.0083(11) 0.0041(10)
C31 0.0194(12) 0.0300(14) 0.0239(13) 0.0086(11) 0.0072(11) 0.0014(11)
C32 0.0317(15) 0.0291(15) 0.0380(16) 0.0105(12) 0.0166(13) 0.0109(12)
C33 0.0320(16) 0.053(2) 0.054(2) 0.0315(17) 0.0199(15) 0.0232(15)
C34 0.0227(15) 0.073(2) 0.0433(19) 0.0361(19) 0.0008(14) 0.0047(15)
C35 0.0256(14) 0.0452(18) 0.0289(15) 0.0149(13) 0.0016(12) -0.0082(13)
C36 0.0336(16) 0.046(2) 0.0437(19) 0.0070(15) 0.0169(14) -0.0102(14)
C37 0.047(2) 0.055(2) 0.056(2) 0.0321(19) 0.0225(17) 0.0071(16)
C38 0.0456(19) 0.066(2) 0.0275(16) 0.0108(16) 0.0123(14) -0.0004(17)
C39 0.0404(18) 0.046(2) 0.053(2) 0.0053(16) 0.0278(16) 0.0060(15)
C40 0.0229(15) 0.063(2) 0.0425(18) 0.0211(16) 0.0140(14) 0.0076(14)

loop_
_atom_type_symbol
_atom_type_description
_atom_type_scat_dispersion_real
_atom_type_scat_dispersion_imag
_atom_type_scat_source
C C 0.0181 0.0091 'International Tables Vol C Tables 4.2.6.8 and 6.1.1.4'
H H 0.0000 0.0000 'International Tables Vol C Tables 4.2.6.8 and 6.1.1.4'
Fe Fe -1.1336 3.1974 'International Tables Vol C Tables 4.2.6.8 and 6.1.1.4'
O O 0.0492 0.0322 'International Tables Vol C Tables 4.2.6.8 and 6.1.1.4'
P P 0.2955 0.4335 'International Tables Vol C Tables 4.2.6.8 and 6.1.1.4'

loop_
_geom_angle_atom_site_label_1
_geom_angle_atom_site_label_2
_geom_angle_atom_site_label_3
_geom_angle
_geom_angle_site_symmetry_1
_geom_angle_site_symmetry_3
_geom_angle_publ_flag
O1 Fe1 P1 82.32(6) . . ?
O1 Fe1 C1 89.24(9) . . ?
O1 Fe1 C2 90.46(9) . . ?
O1 Fe1 C3 125.71(10) . . ?
O1 Fe1 C4 152.88(9) . . ?
O1 Fe1 C5 120.59(9) . . ?
C1 Fe1 P1 120.79(9) . . ?
C1 Fe1 C5 37.35(10) . . ?
C2 Fe1 P1 159.17(9) . . ?
C2 Fe1 C1 39.19(11) . . ?
C2 Fe1 C3 39.32(11) . . ?
C2 Fe1 C4 65.76(10) . . ?
C2 Fe1 C5 64.67(11) . . ?
C3 Fe1 P1 151.96(8) . . ?
C3 Fe1 C1 64.94(11) . . ?
C3 Fe1 C4 39.26(11) . . ?
C3 Fe1 C5 64.70(11) . . ?
C4 Fe1 P1 115.14(8) . . ?
C4 Fe1 C1 64.21(10) . . ?
C4 Fe1 C5 38.46(11) . . ?
C5 Fe1 P1 102.38(7) . . ?
C29 Fe1 P1 90.81(9) . . ?
C29 Fe1 O1 92.68(10) . . ?
C29 Fe1 C1 148.27(12) . . ?
C29 Fe1 C2 109.10(12) . . ?
C29 Fe1 C3 88.77(11) . . ?
C29 Fe1 C4 106.92(12) . . ?
C29 Fe1 C5 145.30(11) . . ?
C32 Fe2 C31 40.69(11) . . ?
C33 Fe2 C31 68.75(12) . . ?
C33 Fe2 C32 40.93(12) . . ?
C33 Fe2 C36 116.64(15) . . ?
C33 Fe2 C37 110.58(14) . . ?
C33 Fe2 C38 133.14(14) . . ?
C34 Fe2 C31 69.07(11) . . ?
C34 Fe2 C32 68.92(13) . . ?
C34 Fe2 C33 40.83(15) . . ?
C34 Fe2 C35 41.02(13) . . ?
C34 Fe2 C36 148.58(15) . . ?
C34 Fe2 C37 116.83(14) . . ?
C34 Fe2 C38 109.35(14) . . ?
C34 Fe2 C39 131.87(16) . . ?
C34 Fe2 C40 170.74(15) . . ?
C35 Fe2 C31 40.92(11) . . ?
C35 Fe2 C32 68.63(12) . . ?
C35 Fe2 C33 68.67(14) . . ?
C35 Fe2 C36 169.67(13) . . ?
C35 Fe2 C37 148.05(14) . . ?
C35 Fe2 C38 115.25(14) . . ?
C36 Fe2 C31 130.91(12) . . ?
C36 Fe2 C32 109.02(13) . . ?
C36 Fe2 C37 40.55(14) . . ?
C37 Fe2 C31 170.82(14) . . ?
C37 Fe2 C32 132.95(14) . . ?
C38 Fe2 C31 146.33(14) . . ?
C38 Fe2 C32 172.45(14) . . ?
C38 Fe2 C36 68.36(14) . . ?
C38 Fe2 C37 40.60(15) . . ?
C39 Fe2 C31 114.11(13) . . ?
C39 Fe2 C32 145.95(13) . . ?
C39 Fe2 C33 171.77(15) . . ?
C39 Fe2 C35 108.04(14) . . ?
C39 Fe2 C36 67.90(14) . . ?
C39 Fe2 C37 67.92(15) . . ?
C39 Fe2 C38 40.55(15) . . ?
C39 Fe2 C40 40.75(14) . . ?
C40 Fe2 C31 107.47(12) . . ?
C40 Fe2 C32 114.49(13) . . ?
C40 Fe2 C33 147.01(15) . . ?
C40 Fe2 C35 130.93(14) . . ?
C40 Fe2 C36 39.96(14) . . ?
C40 Fe2 C37 67.80(14) . . ?
C40 Fe2 C38 68.42(13) . . ?
C16 P1 Fe1 98.38(9) . . ?
C16 P1 C17 102.63(12) . . ?
C16 P1 C23 107.28(12) . . ?
C17 P1 Fe1 119.40(9) . . ?
C23 P1 Fe1 123.66(9) . . ?
C23 P1 C17 102.86(12) . . ?
C11 O1 Fe1 118.35(16) . . ?
C2 C1 Fe1 67.15(15) . . ?
C2 C1 C6 123.8(3) . . ?
C5 C1 Fe1 71.96(15) . . ?
C5 C1 C2 108.1(2) . . ?
C5 C1 C6 128.1(3) . . ?
C6 C1 Fe1 126.8(2) . . ?
C1 C2 Fe1 73.66(16) . . ?
C1 C2 C7 124.8(3) . . ?
C3 C2 Fe1 70.59(15) . . ?
C3 C2 C1 107.7(2) . . ?
C3 C2 C7 127.4(3) . . ?
C7 C2 Fe1 123.4(2) . . ?
C2 C3 Fe1 70.09(16) . . ?
C2 C3 C4 108.0(2) . . ?
C2 C3 C8 126.4(3) . . ?
C4 C3 Fe1 71.19(15) . . ?
C4 C3 C8 125.5(3) . . ?
C8 C3 Fe1 127.1(2) . . ?
C3 C4 Fe1 69.55(15) . . ?
C3 C4 C5 108.0(2) . . ?
C3 C4 C9 126.2(3) . . ?
C5 C4 Fe1 73.60(15) . . ?
C5 C4 C9 124.7(3) . . ?
C9 C4 Fe1 131.51(19) . . ?
C1 C5 Fe1 70.70(15) . . ?
C1 C5 C4 108.1(2) . . ?
C1 C5 C10 127.1(3) . . ?
C4 C5 Fe1 67.94(14) . . ?
C4 C5 C10 124.6(3) . . ?
C10 C5 Fe1 131.2(2) . . ?
O1 C11 C12 121.4(2) . . ?
O1 C11 C16 120.8(2) . . ?
C12 C11 C16 117.7(2) . . ?
C13 C12 C11 120.5(3) . . ?
C12 C13 C14 121.6(3) . . ?
C15 C14 C13 118.8(3) . . ?
C14 C15 C16 120.6(3) . . ?
C11 C16 P1 110.67(19) . . ?
C15 C16 P1 127.9(2) . . ?
C15 C16 C11 120.8(2) . . ?
C18 C17 P1 109.02(19) . . ?
C22 C17 P1 115.40(19) . . ?
C22 C17 C18 110.0(2) . . ?
C19 C18 C17 111.9(2) . . ?
C20 C19 C18 111.4(3) . . ?
C19 C20 C21 110.4(3) . . ?
C20 C21 C22 112.1(3) . . ?
C21 C22 C17 111.3(2) . . ?
C24 C23 P1 112.59(18) . . ?
C24 C23 C28 109.3(2) . . ?
C28 C23 P1 114.73(18) . . ?
C23 C24 C25 110.3(2) . . ?
C26 C25 C24 112.0(3) . . ?
C25 C26 C27 111.6(2) . . ?
C26 C27 C28 111.1(2) . . ?
C27 C28 C23 109.7(2) . . ?
C30 C29 Fe1 170.1(2) . . ?
C29 C30 C31 123.0(2) . . ?
C30 C31 Fe2 126.28(18) . . ?
C32 C31 Fe2 69.14(16) . . ?
C32 C31 C30 127.4(3) . . ?
C32 C31 C35 107.1(3) . . ?
C35 C31 Fe2 68.55(15) . . ?
C35 C31 C30 125.5(3) . . ?
C31 C32 Fe2 70.17(16) . . ?
C33 C32 Fe2 69.17(18) . . ?
C33 C32 C31 108.2(3) . . ?
C32 C33 Fe2 69.91(16) . . ?
C34 C33 Fe2 68.64(18) . . ?
C34 C33 C32 107.9(3) . . ?
C33 C34 Fe2 70.53(17) . . ?
C33 C34 C35 108.4(3) . . ?
C35 C34 Fe2 70.33(16) . . ?
C31 C35 Fe2 70.52(15) . . ?
C34 C35 Fe2 68.65(17) . . ?
C34 C35 C31 108.3(3) . . ?
C37 C36 Fe2 69.87(18) . . ?
C40 C36 Fe2 69.65(17) . . ?
C40 C36 C37 108.2(3) . . ?
C36 C37 Fe2 69.58(18) . . ?
C36 C37 C38 108.0(3) . . ?
C38 C37 Fe2 69.48(19) . . ?
C37 C38 Fe2 69.92(19) . . ?
C39 C38 Fe2 69.43(18) . . ?
C39 C38 C37 107.3(3) . . ?
C38 C39 Fe2 70.02(19) . . ?
C38 C39 C40 108.2(3) . . ?
C40 C39 Fe2 69.63(18) . . ?
C36 C40 Fe2 70.39(18) . . ?
C36 C40 C39 108.3(3) . . ?
C39 C40 Fe2 69.62(17) . . ?

loop_
_geom_bond_atom_site_label_1
_geom_bond_atom_site_label_2
_geom_bond_distance
_geom_bond_site_symmetry_2
_geom_bond_publ_flag
Fe1 P1 2.2383(7) . ?
Fe1 O1 1.9827(18) . ?
Fe1 C1 2.187(3) . ?
Fe1 C2 2.100(3) . ?
Fe1 C3 2.107(3) . ?
Fe1 C4 2.129(3) . ?
Fe1 C5 2.203(3) . ?
Fe1 C29 1.731(3) . ?
Fe2 C31 2.060(3) . ?
Fe2 C32 2.047(3) . ?
Fe2 C33 2.037(3) . ?
Fe2 C34 2.012(3) . ?
Fe2 C35 2.034(3) . ?
Fe2 C36 2.039(3) . ?
Fe2 C37 2.043(3) . ?
Fe2 C38 2.037(3) . ?
Fe2 C39 2.030(3) . ?
Fe2 C40 2.030(3) . ?
P1 C16 1.800(3) . ?
P1 C17 1.881(3) . ?
P1 C23 1.842(3) . ?
O1 C11 1.323(3) . ?
C1 C2 1.440(4) . ?
C1 C5 1.406(4) . ?
C1 C6 1.499(4) . ?
C2 C3 1.415(4) . ?
C2 C7 1.496(4) . ?
C3 C4 1.423(4) . ?
C3 C8 1.505(4) . ?
C4 C5 1.429(4) . ?
C4 C9 1.494(4) . ?
C5 C10 1.492(4) . ?
C11 C12 1.410(4) . ?
C11 C16 1.412(4) . ?
C12 C13 1.380(4) . ?
C13 C14 1.391(5) . ?
C14 C15 1.389(4) . ?
C15 C16 1.394(4) . ?
C17 C18 1.532(4) . ?
C17 C22 1.531(4) . ?
C18 C19 1.528(4) . ?
C19 C20 1.517(5) . ?
C20 C21 1.522(5) . ?
C21 C22 1.528(4) . ?
C23 C24 1.527(4) . ?
C23 C28 1.535(4) . ?
C24 C25 1.533(4) . ?
C25 C26 1.518(5) . ?
C26 C27 1.520(4) . ?
C27 C28 1.529(4) . ?
C29 C30 1.324(4) . ?
C30 C31 1.461(4) . ?
C31 C32 1.428(4) . ?
C31 C35 1.432(4) . ?
C32 C33 1.428(4) . ?
C33 C34 1.413(5) . ?
C34 C35 1.418(5) . ?
C36 C37 1.414(5) . ?
C36 C40 1.390(5) . ?
C37 C38 1.416(5) . ?
C38 C39 1.409(5) . ?
C39 C40 1.413(5) . ?
